data_1531664
loop_
_publ_author_name
'Kim, J.S.'
'Lee, C.H.'
'Cheon, C.-I.'
'Choo, W.-G.'

_publ_section_title
;
 Crystal structure of high temperature phase in (Bi2 O2)-layered
 perovskites A Bi2 M2 O9 (A = Pb, Sr; M = Nb, Ta)
;
_journal_name_full 'Journal of the Korean Ceramic Society'
_journal_page_first 962
_journal_page_last 966
_journal_volume 38
_journal_year 2001
_chemical_formula_sum 'Bi2 Nb2 O9 Pb'
_chemical_name_systematic 'Pb Bi2 (Nb2 O9)'
_space_group_IT_number 123
_symmetry_space_group_name_Hall '-P 4 2'
_symmetry_space_group_name_H-M 'P 4/m m m'
_cell_angle_alpha 90
_cell_angle_beta 90
_cell_angle_gamma 90
_cell_formula_units_Z 4
_cell_length_a 5.5453
_cell_length_b 5.5453
_cell_length_c 25.6867
_cell_volume 789.875
_citation_journal_id_ASTM HSHAF7
_cod_data_source_file Kim_HSHAF7_2001_630.cif
_cod_data_source_block Bi2Nb2O9Pb1
_cod_original_cell_volume 789.8751
_cod_original_formula_sum 'Bi2 Nb2 O9 Pb1'
_cod_database_code 1531664

loop_
_symmetry_equiv_pos_as_xyz
x,y,z
-y,x,z
-x,-y,z
y,-x,z
x,-y,-z
y,x,-z
-x,y,-z
-y,-x,-z
-x,-y,-z
y,-x,-z
x,y,-z
-y,x,-z
-x,y,z
-y,-x,z
x,-y,z
y,x,z

loop_
_atom_site_label
_atom_site_type_symbol
_atom_site_fract_x
_atom_site_fract_y
_atom_site_fract_z
_atom_site_occupancy
_atom_site_U_iso_or_equiv
O9 O-2 0.7545 0.7545 0.4268 1 0.0
O8 O-2 0.2769 0.2769 0.0832 1 0.0
Nb3 Nb+5 0 0.5 0.9109 1 0.0
O2 O-2 0 0.5 0 1 0.0
O4 O-2 0 0 0.3431 1 0.0
O1 O-2 0 0 0.5 1 0.0
Nb2 Nb+5 0.5 0.5 0.4139 1 0.0
O5 O-2 0.5 0.5 0.3439 1 0.0
O3 O-2 0.5 0.5 0.5 1 0.0
Bi2 Bi+3 0.5 0.5 0.2008 1 0.0
O6 O-2 0 0.5 0.8427 1 0.0
Pb2 Pb+2 0.5 0.5 0 1 0.0
Bi1 Bi+3 0 0 0.2037 1 0.0
O7 O-2 0.2402 0.2402 0.2516 1 0.0
Nb1 Nb+5 0 0 0.4125 1 0.0
Bi3 Bi+3 0 0.5 0.3002 1 0.0
Pb1 Pb+2 0 0 0 1 0.0
Pb3 Pb+2 0 0.5 0.5 1 0.0
